data_1100244
loop_
_publ_author_name
'Bach, Thorsten'
'Brummerhop, Harm'
'Harms, Klaus'

_publ_section_title
;
 The Synthesis of (+)-Preussin and Related Pyrrolidinols by
 Diastereoselective Patern\`o-B\"uchi Reactions of Chiral
 2-Substituted 2,3-Dihydropyrroles
;
_journal_coden_ASTM CEUJED
_journal_issue 20
_journal_name_full 'Chemistry - A European Journal'
_journal_page_first 3838
_journal_page_last 3848
_journal_paper_doi 10.1002/1521-3765(20001016)6:20<3838::aid-chem3838>3.0.co;2-1
_journal_volume 6
_journal_year 2000
_chemical_formula_moiety 'C19 H23 N1 O1'
_chemical_formula_sum 'C19 H23 N O'
_chemical_melting_point 352.15
_chemical_name_systematic
;
(2S,3S,5R)-N-Methyl-2,5-dibenzyl-3-pyrrolidinol
;
_space_group_IT_number 4
_symmetry_cell_setting monoclinic
_symmetry_space_group_name_Hall 'P 2yb'
_symmetry_space_group_name_H-M 'P 1 21 1'
_cell_angle_alpha 90
_cell_angle_beta 107.81(2)
_cell_angle_gamma 90
_cell_formula_units_Z 2
_cell_length_a 11.657(2)
_cell_length_b 5.3217(11)
_cell_length_c 13.483(3)
_cell_volume 796.334
_diffrn_ambient_temperature 193
_exptl_crystal_colour colorless.
_exptl_crystal_density_diffrn 1.174
_exptl_crystal_description 'thin elogated platelet'
_refine_ls_R_factor_gt 6.44
_refine_ls_wR_factor_gt 6.44
_cod_original_sg_symbol_H-M 'P 21'
_cod_original_formula_sum 'C19 H23 N1 O1'
_cod_database_code 1100244

loop_
_symmetry_equiv_pos_site_id
_symmetry_equiv_pos_as_xyz
1 x,y,z
2 -x,1/2+y,-z

loop_
_atom_site_label
_atom_site_type_symbol
_atom_site_fract_x
_atom_site_fract_y
_atom_site_fract_z
N1 N 0.7620(4) 0.3580(8) 0.4967(3)
O1 O 0.5186(4) 0.6085(9) 0.4628(3)
H1 H 0.487(6) 0.704(12) 0.480(5)
C1 C 0.6943(5) 0.5304(9) 0.4118(4)
H2 H 0.75490 0.62950 0.38930
C2 C 0.6323(4) 0.7114(11) 0.4678(4)
H3 H 0.62300 0.88190 0.43510
C3 C 0.7177(5) 0.7202(11) 0.5795(4)
H4 H 0.67460 0.67210 0.62960
H5 H 0.75100 0.89140 0.59690
C4 C 0.8190(5) 0.5315(9) 0.5835(4)
H6 H 0.88660 0.62200 0.56790
C5 C 0.6136(5) 0.3969(10) 0.3162(4)
H7 H 0.55510 0.29000 0.33670
H8 H 0.66330 0.28660 0.28660
C6 C 0.5456(5) 0.5855(11) 0.2336(3)
C7 C 0.4243(6) 0.6132(12) 0.2114(4)
H9 H 0.38190 0.51240 0.24670
C8 C 0.3613(6) 0.7882(12) 0.1374(5)
H10 H 0.27660 0.80560 0.12250
C9 C 0.4224(7) 0.9355(12) 0.0861(4)
H11 H 0.38070 1.05770 0.03680
C10 C 0.5427(7) 0.9033(13) 0.1071(4)
H12 H 0.58490 1.00100 0.07070
C11 C 0.6054(5) 0.7313(11) 0.1804(4)
H13 H 0.68990 0.71330 0.19430
C12 C 0.8682(5) 0.3966(11) 0.6892(4)
H14 H 0.80040 0.33330 0.71200
H15 H 0.91810 0.25120 0.68210
C13 C 0.9438(5) 0.5785(11) 0.7699(4)
C14 C 1.0645(6) 0.5990(13) 0.7852(4)
H16 H 1.10170 0.49070 0.74810
C15 C 1.1355(6) 0.7769(14) 0.8547(5)
H17 H 1.21950 0.79070 0.86440
C16 C 1.0796(7) 0.9302(13) 0.9082(5)
H18 H 1.12580 1.05140 0.95550
C17 C 0.9615(7) 0.9113(13) 0.8948(4)
H19 H 0.92470 1.01960 0.93220
C18 C 0.8919(6) 0.7342(12) 0.8265(4)
H20 H 0.80840 0.72020 0.81860
C19 C 0.8512(5) 0.2117(12) 0.4657(4)
H21 H 0.89710 0.10730 0.52420
H22 H 0.90610 0.32570 0.44540
H23 H 0.81020 0.10370 0.40660

loop_
_atom_type_symbol
_atom_type_radius_bond
C 0.68
H 0.23
N 0.68
O 0.68
